data_7025947
loop_
_publ_author_name
'Fawcett, John'
'Harding, Duncan A. J.'
'Hope, Eric G.'

_publ_section_title
;
 Synthesis and characterisation of some iridium-carbonyl-fluoride
 complexes. Crystal structures of [IrF(CO){P(C6H4-2-CH3)3}2] and
 [IrF2(COD)py2][BF4].
;
_journal_issue 25
_journal_name_full 'Dalton transactions (Cambridge, England : 2003)'
_journal_page_first 5827
_journal_page_last 5832
_journal_paper_doi 10.1039/c0dt00066c
_journal_volume 39
_journal_year 2010
_chemical_formula_moiety 'C18 H22 F2 Ir N2, B F4'
_chemical_formula_sum 'C18 H22 B F6 Ir N2'
_chemical_formula_weight 583.39
_chemical_name_systematic
;
?
;
_space_group_IT_number 142
_symmetry_cell_setting tetragonal
_symmetry_space_group_name_Hall '-I 4bd 2c'
_symmetry_space_group_name_H-M 'I 41/a c d :2'
_atom_sites_solution_hydrogens geom
_atom_sites_solution_primary direct
_atom_sites_solution_secondary difmap
_audit_creation_method SHELXL-97
_cell_angle_alpha 90.00
_cell_angle_beta 90.00
_cell_angle_gamma 90.00
_cell_formula_units_Z 16
_cell_length_a 17.4108(15)
_cell_length_b 17.4108(15)
_cell_length_c 25.463(3)
_cell_measurement_reflns_used 2598
_cell_measurement_temperature 150(2)
_cell_measurement_theta_max 23.00
_cell_measurement_theta_min 2.34
_cell_volume 7718.8(13)
_computing_cell_refinement 'Bruker SMART'
_computing_data_collection 'Bruker SMART'
_computing_data_reduction 'Bruker SAINT'
_computing_molecular_graphics 'Bruker SHELXTL'
_computing_publication_material 'Bruker SHELXTL'
_computing_structure_refinement 'SHELXL-97 (Sheldrick, 1997)'
_computing_structure_solution 'SHELXS-97 (Sheldrick, 1990)'
_diffrn_ambient_temperature 150(2)
_diffrn_measured_fraction_theta_full 1.000
_diffrn_measured_fraction_theta_max 1.000
_diffrn_measurement_device_type 'CCD area detector'
_diffrn_measurement_method 'phi and omega scans'
_diffrn_radiation_monochromator graphite
_diffrn_radiation_source 'fine-focus sealed tube'
_diffrn_radiation_type MoK\a
_diffrn_radiation_wavelength 0.71073
_diffrn_reflns_av_R_equivalents 0.1342
_diffrn_reflns_av_sigmaI/netI 0.0632
_diffrn_reflns_limit_h_max 21
_diffrn_reflns_limit_h_min -21
_diffrn_reflns_limit_k_max 21
_diffrn_reflns_limit_k_min -21
_diffrn_reflns_limit_l_max 30
_diffrn_reflns_limit_l_min -31
_diffrn_reflns_number 23152
_diffrn_reflns_theta_full 26.00
_diffrn_reflns_theta_max 26.00
_diffrn_reflns_theta_min 2.30
_exptl_absorpt_coefficient_mu 6.981
_exptl_absorpt_correction_T_max 0.811
_exptl_absorpt_correction_T_min 0.413
_exptl_absorpt_correction_type multi-scan
_exptl_absorpt_process_details '(SADABS; Sheldrick, 2003)'
_exptl_crystal_colour colourless
_exptl_crystal_density_diffrn 2.008
_exptl_crystal_density_method 'not measured'
_exptl_crystal_description needle
_exptl_crystal_F_000 4480
_exptl_crystal_size_max 0.37
_exptl_crystal_size_mid 0.04
_exptl_crystal_size_min 0.03
_refine_diff_density_max 1.887
_refine_diff_density_min -2.214
_refine_diff_density_rms 0.204
_refine_ls_extinction_method none
_refine_ls_goodness_of_fit_ref 1.027
_refine_ls_hydrogen_treatment constr
_refine_ls_matrix_type full
_refine_ls_number_parameters 125
_refine_ls_number_reflns 1904
_refine_ls_number_restraints 0
_refine_ls_restrained_S_all 1.027
_refine_ls_R_factor_all 0.0879
_refine_ls_R_factor_gt 0.0553
_refine_ls_shift/su_max 0.000
_refine_ls_shift/su_mean 0.000
_refine_ls_structure_factor_coef Fsqd
_refine_ls_weighting_details 'calc w=1/[\s^2^(Fo^2^)+(0.0700P)^2^] where P=(Fo^2^+2Fc^2^)/3'
_refine_ls_weighting_scheme calc
_refine_ls_wR_factor_gt 0.1223
_refine_ls_wR_factor_ref 0.1353
_reflns_number_gt 1333
_reflns_number_total 1904
_reflns_threshold_expression I>2\s(I)
_cod_data_source_file c0dt00066c.txt
_cod_data_source_block 04213
_cod_original_sg_symbol_H-M 'I 41/a c d'
_cod_database_code 7025947

loop_
_symmetry_equiv_pos_as_xyz
'x, y, z'
'-x+1/2, -y, z+1/2'
'-y+1/4, x+3/4, z+1/4'
'y+1/4, -x+1/4, z+3/4'
'-x+1/2, y, -z'
'x, -y, -z+1/2'
'y+1/4, x+3/4, -z+3/4'
'-y+1/4, -x+1/4, -z+1/4'
'x+1/2, y+1/2, z+1/2'
'-x+1, -y+1/2, z+1'
'-y+3/4, x+5/4, z+3/4'
'y+3/4, -x+3/4, z+5/4'
'-x+1, y+1/2, -z+1/2'
'x+1/2, -y+1/2, -z+1'
'y+3/4, x+5/4, -z+5/4'
'-y+3/4, -x+3/4, -z+3/4'
'-x, -y, -z'
'x-1/2, y, -z-1/2'
'y-1/4, -x-3/4, -z-1/4'
'-y-1/4, x-1/4, -z-3/4'
'x-1/2, -y, z'
'-x, y, z-1/2'
'-y-1/4, -x-3/4, z-3/4'
'y-1/4, x-1/4, z-1/4'
'-x+1/2, -y+1/2, -z+1/2'
'x, y+1/2, -z'
'y+1/4, -x-1/4, -z+1/4'
'-y+1/4, x+1/4, -z-1/4'
'x, -y+1/2, z+1/2'
'-x+1/2, y+1/2, z'
'-y+1/4, -x-1/4, z-1/4'
'y+1/4, x+1/4, z+1/4'

loop_
_atom_site_label
_atom_site_type_symbol
_atom_site_fract_x
_atom_site_fract_y
_atom_site_fract_z
_atom_site_U_iso_or_equiv
_atom_site_adp_type
_atom_site_occupancy
_atom_site_symmetry_multiplicity
_atom_site_calc_flag
_atom_site_refinement_flags
Ir1 Ir 0.2500 0.38172(3) 0.0000 0.0317(2) Uani 1 2 d S
F1 F 0.2580(3) 0.3948(3) 0.0780(2) 0.0389(14) Uani 1 1 d .
N1 N 0.1649(5) 0.4690(5) 0.0036(4) 0.0369(19) Uani 1 1 d .
C1 C 0.1652(6) 0.2954(7) 0.0302(5) 0.043(3) Uani 1 1 d .
H1 H 0.1348 0.3361 0.0438 0.051 Uiso 1 1 calc R
C2 C 0.2041(8) 0.2448(7) 0.0693(5) 0.050(3) Uani 1 1 d .
H2A H 0.1740 0.1969 0.0733 0.060 Uiso 1 1 calc R
H2B H 0.2051 0.2710 0.1038 0.060 Uiso 1 1 calc R
C3 C 0.2892(8) 0.2237(7) 0.0527(5) 0.055(3) Uani 1 1 d .
H3A H 0.3185 0.2091 0.0844 0.066 Uiso 1 1 calc R
H3B H 0.2878 0.1785 0.0291 0.066 Uiso 1 1 calc R
C4 C 0.3306(7) 0.2887(7) 0.0252(5) 0.049(3) Uani 1 1 d .
H4 H 0.3549 0.3268 0.0460 0.059 Uiso 1 1 calc R
C5 C 0.1381(6) 0.5007(8) -0.0409(5) 0.049(3) Uani 1 1 d .
H5 H 0.1555 0.4823 -0.0739 0.059 Uiso 1 1 calc R
C6 C 0.0866(6) 0.5585(7) -0.0390(5) 0.048(3) Uani 1 1 d .
H6 H 0.0666 0.5784 -0.0710 0.058 Uiso 1 1 calc R
C7 C 0.0617(6) 0.5900(7) 0.0081(5) 0.047(3) Uani 1 1 d .
H7 H 0.0272 0.6322 0.0094 0.056 Uiso 1 1 calc R
C8 C 0.0906(6) 0.5556(7) 0.0530(5) 0.045(3) Uani 1 1 d .
H8 H 0.0751 0.5735 0.0866 0.054 Uiso 1 1 calc R
C9 C 0.1423(6) 0.4948(7) 0.0491(5) 0.043(3) Uani 1 1 d .
H9 H 0.1614 0.4716 0.0802 0.052 Uiso 1 1 calc R
F2 F 0.9793(6) 0.6879(7) 0.0977(5) 0.181(7) Uani 1 1 d .
B1 B 1.0000 0.7500 0.1250 0.028(6) Uani 1 4 d S
F3 F 0.9978(7) 0.3109(6) 0.0963(5) 0.148(5) Uani 1 1 d .
B2 B 1.0000 0.2500 0.1250 0.148(5) Uani 1 4 d S

loop_
_atom_site_aniso_label
_atom_site_aniso_U_11
_atom_site_aniso_U_22
_atom_site_aniso_U_33
_atom_site_aniso_U_23
_atom_site_aniso_U_13
_atom_site_aniso_U_12
Ir1 0.0306(3) 0.0378(3) 0.0268(3) 0.000 -0.0007(3) 0.000
F1 0.039(3) 0.051(3) 0.027(3) 0.004(2) 0.004(3) 0.008(3)
N1 0.038(5) 0.047(5) 0.026(5) 0.003(4) 0.001(4) -0.004(4)
C1 0.038(6) 0.042(7) 0.048(8) 0.003(6) 0.003(6) -0.004(5)
C2 0.067(9) 0.050(8) 0.032(7) 0.010(5) 0.007(7) -0.011(6)
C3 0.078(9) 0.048(8) 0.040(7) -0.005(6) 0.001(6) 0.018(7)
C4 0.048(7) 0.051(8) 0.049(8) 0.002(6) -0.010(6) 0.020(6)
C5 0.049(6) 0.064(8) 0.034(7) 0.007(7) -0.005(5) 0.014(8)
C6 0.046(7) 0.061(8) 0.038(7) 0.014(6) -0.009(5) 0.003(6)
C7 0.032(6) 0.044(6) 0.065(9) 0.001(6) 0.003(6) -0.003(5)
C8 0.040(6) 0.046(7) 0.048(8) -0.004(6) 0.008(5) -0.001(5)
C9 0.046(6) 0.046(6) 0.038(7) 0.018(6) 0.001(5) -0.007(7)
F2 0.125(9) 0.211(12) 0.207(13) -0.166(10) -0.111(9) 0.094(9)
B1 0.023(8) 0.023(8) 0.039(16) 0.000 0.000 0.000
F3 0.161(11) 0.098(8) 0.185(13) 0.073(8) 0.014(9) 0.057(7)
B2 0.161(11) 0.098(8) 0.185(13) 0.073(8) 0.014(9) 0.057(7)

loop_
_atom_type_symbol
_atom_type_description
_atom_type_scat_dispersion_real
_atom_type_scat_dispersion_imag
_atom_type_scat_source
C C 0.0033 0.0016 'International Tables Vol C Tables 4.2.6.8 and 6.1.1.4'
H H 0.0000 0.0000 'International Tables Vol C Tables 4.2.6.8 and 6.1.1.4'
B B 0.0013 0.0007 'International Tables Vol C Tables 4.2.6.8 and 6.1.1.4'
N N 0.0061 0.0033 'International Tables Vol C Tables 4.2.6.8 and 6.1.1.4'
F F 0.0171 0.0103 'International Tables Vol C Tables 4.2.6.8 and 6.1.1.4'
Ir Ir -1.4442 7.9887 'International Tables Vol C Tables 4.2.6.8 and 6.1.1.4'

loop_
_geom_angle_atom_site_label_1
_geom_angle_atom_site_label_2
_geom_angle_atom_site_label_3
_geom_angle
_geom_angle_site_symmetry_1
_geom_angle_site_symmetry_3
F1 Ir1 F1 167.0(3) . 5
F1 Ir1 N1 85.7(3) . .
F1 Ir1 N1 85.0(3) 5 .
N1 Ir1 N1 88.6(4) . 5
F1 Ir1 C4 114.2(4) . 5
F1 Ir1 C4 75.8(4) 5 5
N1 Ir1 C4 95.3(4) . 5
N1 Ir1 C4 160.6(4) 5 5
F1 Ir1 C4 75.8(4) . .
F1 Ir1 C4 114.2(4) 5 .
N1 Ir1 C4 160.6(4) . .
N1 Ir1 C4 95.3(4) 5 .
C4 Ir1 C4 87.2(7) 5 .
F1 Ir1 C1 77.4(4) . .
F1 Ir1 C1 111.8(3) 5 .
N1 Ir1 C1 90.3(4) . .
N1 Ir1 C1 162.4(4) 5 .
C4 Ir1 C1 36.9(4) 5 .
C4 Ir1 C1 80.2(4) . .
F1 Ir1 C1 111.8(3) . 5
F1 Ir1 C1 77.4(4) 5 5
N1 Ir1 C1 162.4(4) . 5
N1 Ir1 C1 90.3(4) 5 5
C4 Ir1 C1 80.2(4) 5 5
C4 Ir1 C1 36.9(4) . 5
C1 Ir1 C1 95.9(6) . 5
C9 N1 C5 120.2(10) . .
C9 N1 Ir1 119.7(8) . .
C5 N1 Ir1 120.0(8) . .
C4 C1 C2 126.2(12) 5 .
C4 C1 Ir1 71.4(7) 5 .
C2 C1 Ir1 109.1(8) . .
C4 C1 H1 116.9 5 .
C2 C1 H1 116.9 . .
Ir1 C1 H1 89.6 . .
C1 C2 C3 112.6(10) . .
C1 C2 H2A 109.1 . .
C3 C2 H2A 109.1 . .
C1 C2 H2B 109.1 . .
C3 C2 H2B 109.1 . .
H2A C2 H2B 107.8 . .
C4 C3 C2 113.3(10) . .
C4 C3 H3A 108.9 . .
C2 C3 H3A 108.9 . .
C4 C3 H3B 108.9 . .
C2 C3 H3B 108.9 . .
H3A C3 H3B 107.7 . .
C1 C4 C3 123.1(11) 5 .
C1 C4 Ir1 71.8(7) 5 .
C3 C4 Ir1 112.0(8) . .
C1 C4 H4 118.4 5 .
C3 C4 H4 118.4 . .
Ir1 C4 H4 86.2 . .
N1 C5 C6 120.5(12) . .
N1 C5 H5 119.7 . .
C6 C5 H5 119.7 . .
C5 C6 C7 122.2(11) . .
C5 C6 H6 118.9 . .
C7 C6 H6 118.9 . .
C6 C7 C8 115.4(11) . .
C6 C7 H7 122.3 . .
C8 C7 H7 122.3 . .
C7 C8 C9 120.2(11) . .
C7 C8 H8 119.9 . .
C9 C8 H8 119.9 . .
N1 C9 C8 121.4(11) . .
N1 C9 H9 119.3 . .
C8 C9 H9 119.3 . .
F2 B1 F2 105.7(7) 27_575 .
F2 B1 F2 117.3(14) . 10_664
F3 B2 F3 105.8(10) 8_665 .
F3 B2 F3 111.8(12) . 15_534
F3 B2 F3 110.9(13) . 10_654

loop_
_geom_bond_atom_site_label_1
_geom_bond_atom_site_label_2
_geom_bond_distance
Ir1 F1 2.003(6)
Ir1 N1 2.124(9)
Ir1 C4 2.237(11)
Ir1 C1 2.242(11)
N1 C9 1.303(14)
N1 C5 1.344(14)
C1 C2 1.491(15)
C1 H1 0.9500
C2 C3 1.584(16)
C2 H2A 0.9900
C2 H2B 0.9900
C3 C4 1.514(15)
C3 H3A 0.9900
C3 H3B 0.9900
C4 H4 0.9500
C5 C6 1.349(15)
C5 H5 0.9500
C6 C7 1.387(16)
C6 H6 0.9500
C7 C8 1.387(16)
C7 H7 0.9500
C8 C9 1.393(15)
C8 H8 0.9500
C9 H9 0.9500
F2 B1 1.334(10)
F3 B2 1.287(9)
